data_7057547
loop_
_publ_author_name
'Vieira, Adriana Pires'
'Wegermann, Camila Anchau'
'Da Costa Ferreira, Ana Maria'

_publ_section_title
;
 Comparative studies of Schiff base-copper(ii) and zinc(ii) complexes
 regarding their DNA binding ability and cytotoxicity against sarcoma
 cells
;
_journal_issue 15
_journal_name_full 'New Journal of Chemistry'
_journal_page_first 13169
_journal_paper_doi 10.1039/C7NJ04799A
_journal_volume 42
_journal_year 2018
_chemical_formula_sum 'C19 H25 Cl2 Cu N5 O8'
_chemical_formula_weight 585.88
_space_group_crystal_system orthorhombic
_space_group_IT_number 33
_space_group_name_Hall 'P 2c -2n'
_space_group_name_H-M_alt 'P n a 21'
_symmetry_space_group_name_Hall 'P 2c -2n'
_symmetry_space_group_name_H-M 'P n a 21'
_atom_sites_solution_hydrogens geom
_audit_creation_method SHELXL-2014/7
_audit_update_record
;
2018-05-23 deposited with the CCDC.
2018-06-28 downloaded from the CCDC.
;
_cell_angle_alpha 90
_cell_angle_beta 90
_cell_angle_gamma 90
_cell_formula_units_Z 4
_cell_length_a 20.4789(13)
_cell_length_b 8.3667(4)
_cell_length_c 14.3809(7)
_cell_measurement_temperature 293(2)
_cell_volume 2464.0(2)
_computing_structure_refinement 'SHELXL-2014/7 (Sheldrick, 2014)'
_diffrn_ambient_temperature 293(2)
_diffrn_measured_fraction_theta_full 0.997
_diffrn_measured_fraction_theta_max 0.994
_diffrn_radiation_type MoK\a
_diffrn_radiation_wavelength 0.71073
_diffrn_reflns_av_R_equivalents 0.0260
_diffrn_reflns_av_unetI/netI 0.0415
_diffrn_reflns_Laue_measured_fraction_full 0.997
_diffrn_reflns_Laue_measured_fraction_max 0.994
_diffrn_reflns_limit_h_max 18
_diffrn_reflns_limit_h_min -24
_diffrn_reflns_limit_k_max 9
_diffrn_reflns_limit_k_min -10
_diffrn_reflns_limit_l_max 17
_diffrn_reflns_limit_l_min -16
_diffrn_reflns_number 8875
_diffrn_reflns_point_group_measured_fraction_full 0.997
_diffrn_reflns_point_group_measured_fraction_max 0.995
_diffrn_reflns_theta_full 25.242
_diffrn_reflns_theta_max 25.370
_diffrn_reflns_theta_min 2.442
_exptl_absorpt_coefficient_mu 1.157
_exptl_crystal_density_diffrn 1.579
_exptl_crystal_F_000 1204
_exptl_crystal_size_max 0.556
_exptl_crystal_size_mid 0.142
_exptl_crystal_size_min 0.085
_refine_diff_density_max 0.414
_refine_diff_density_min -0.213
_refine_diff_density_rms 0.061
_refine_ls_abs_structure_details
;
 Refined as a perfect inversion twin.
;
_refine_ls_abs_structure_Flack 0.5
_refine_ls_extinction_method none
_refine_ls_goodness_of_fit_ref 0.978
_refine_ls_hydrogen_treatment mixed
_refine_ls_matrix_type full
_refine_ls_number_parameters 366
_refine_ls_number_reflns 4057
_refine_ls_number_restraints 1
_refine_ls_restrained_S_all 0.978
_refine_ls_R_factor_all 0.0542
_refine_ls_R_factor_gt 0.0443
_refine_ls_shift/su_max 0.006
_refine_ls_shift/su_mean 0.000
_refine_ls_structure_factor_coef Fsqd
_refine_ls_weighting_details 'w=1/[\s^2^(Fo^2^)+(0.0724P)^2^+1.3981P] where P=(Fo^2^+2Fc^2^)/3'
_refine_ls_weighting_scheme calc
_refine_ls_wR_factor_gt 0.1161
_refine_ls_wR_factor_ref 0.1237
_reflns_Friedel_coverage 0.918
_reflns_Friedel_fraction_full 0.998
_reflns_Friedel_fraction_max 0.996
_reflns_number_gt 3390
_reflns_number_total 4057
_reflns_threshold_expression 'I > 2\s(I)'
_cod_data_source_file c7nj04799a1.cif
_cod_data_source_block shelx
_cod_depositor_comments 'Adding full bibliography for 7057547.cif.'
_cod_database_code 7057547
_shelx_shelxl_version_number 2014/7
_shelx_space_group_comment
;
The symmetry employed for this shelxl refinement is uniquely defined
by the following loop, which should always be used as a source of
symmetry information in preference to the above space-group names.
They are only intended as comments.
;
_shelx_estimated_absorpt_t_min 0.566
_shelx_estimated_absorpt_t_max 0.908

loop_
_space_group_symop_operation_xyz
'x, y, z'
'-x, -y, z+1/2'
'-x+1/2, y+1/2, z+1/2'
'x+1/2, -y+1/2, z'

loop_
_atom_site_label
_atom_site_type_symbol
_atom_site_fract_x
_atom_site_fract_y
_atom_site_fract_z
_atom_site_U_iso_or_equiv
_atom_site_adp_type
_atom_site_occupancy
_atom_site_site_symmetry_order
_atom_site_calc_flag
_atom_site_refinement_flags_posn
_atom_site_refinement_flags_adp
_atom_site_refinement_flags_occupancy
_atom_site_disorder_assembly
_atom_site_disorder_group
Cu1 Cu 0.12406(4) 0.59642(8) 0.09218(14) 0.0485(2) Uani 1 1 d . . . . .
N1 N 0.1595(3) 0.4233(7) 0.1858(4) 0.0517(15) Uani 1 1 d . . . . .
N2 N 0.2184(3) 0.6158(7) 0.0714(5) 0.0523(18) Uani 1 1 d . . . . .
N4 N 0.0296(3) 0.5936(8) 0.1118(5) 0.057(2) Uani 1 1 d . . . . .
N5 N 0.0939(3) 0.4191(6) -0.0012(4) 0.0487(14) Uani 1 1 d . . . . .
Cl1 Cl 0.44359(12) 0.2262(3) 0.32141(15) 0.0650(7) Uani 1 1 d . . . . .
O2 O 0.4902(6) 0.2521(10) 0.3938(6) 0.118(3) Uani 1 1 d . . . . .
O3 O 0.4562(6) 0.3211(13) 0.2433(7) 0.149(4) Uani 1 1 d . . . . .
O4 O 0.3879(6) 0.2669(14) 0.3672(10) 0.162(6) Uani 1 1 d . . . . .
O1A O 0.4629(13) 0.078(2) 0.299(2) 0.121(11) Uani 0.5 1 d . . P A 1
O1B O 0.4283(18) 0.074(3) 0.2927(18) 0.175(16) Uani 0.5 1 d . . P A 6
Cl2 Cl 0.80804(11) 0.2703(3) 0.86710(15) 0.0637(7) Uani 1 1 d . . . . .
O5 O 0.8029(7) 0.4259(12) 0.8964(9) 0.173(5) Uani 1 1 d . . . . .
O6 O 0.7608(5) 0.2434(11) 0.8036(7) 0.121(4) Uani 1 1 d . . . . .
O7A O 0.8114(13) 0.156(4) 0.927(2) 0.119(9) Uiso 0.5 1 d . . P B 2
O8A O 0.8714(8) 0.2925(19) 0.8350(12) 0.082(5) Uiso 0.5 1 d . . P B 2
O7B O 0.7921(11) 0.181(4) 0.9447(17) 0.141(12) Uani 0.5 1 d . . P B 7
O8B O 0.8688(6) 0.210(2) 0.8269(14) 0.099(7) Uani 0.5 1 d . . P B 7
C1 C 0.1265(4) 0.3251(13) 0.2411(8) 0.065(3) Uani 1 1 d . . . . .
H1 H 0.0817 0.3396 0.2479 0.078 Uiso 1 1 calc R U . . .
C2 C 0.1565(7) 0.2025(12) 0.2889(7) 0.085(3) Uani 1 1 d . . . . .
H2 H 0.1332 0.1371 0.3293 0.102 Uiso 1 1 calc R U . . .
C3 C 0.2233(7) 0.1804(13) 0.2741(9) 0.098(4) Uani 1 1 d . . . . .
H3 H 0.2446 0.0950 0.3023 0.117 Uiso 1 1 calc R U . . .
C4 C 0.2568(6) 0.2794(12) 0.2204(9) 0.072(3) Uani 1 1 d . . . . .
H4 H 0.3016 0.2659 0.2127 0.086 Uiso 1 1 calc R U . . .
C5 C 0.2250(4) 0.4023(9) 0.1762(5) 0.0550(19) Uani 1 1 d . . . . .
C6 C 0.2562(4) 0.5248(11) 0.1172(5) 0.060(2) Uani 1 1 d . . . . .
C7 C 0.3303(4) 0.5380(14) 0.1177(8) 0.090(3) Uani 1 1 d . . . . .
H7A H 0.3489 0.4435 0.0907 0.134 Uiso 1 1 calc R U . . .
H7B H 0.3454 0.5492 0.1806 0.134 Uiso 1 1 calc R U . . .
H7C H 0.3433 0.6298 0.0822 0.134 Uiso 1 1 calc R U . . .
C8 C 0.2381(6) 0.7551(11) 0.0121(8) 0.079(3) Uani 1 1 d . . . . .
H8A H 0.2835 0.7447 -0.0065 0.095 Uiso 1 1 calc R U . C 3
H8B H 0.2114 0.7591 -0.0436 0.095 Uiso 1 1 calc R U . C 3
C9A C 0.2295(11) 0.8942(18) 0.0645(13) 0.059(5) Uani 0.5 1 d . . P D 3
H9AA H 0.2513 0.9822 0.0334 0.071 Uiso 0.5 1 calc R U P D 3
H9AB H 0.2500 0.8800 0.1247 0.071 Uiso 0.5 1 calc R U P D 3
C10A C 0.1501(15) 0.9427(18) 0.0807(14) 0.075(7) Uani 0.5 1 d . . P D 3
H10A H 0.1469 1.0426 0.1146 0.089 Uiso 0.5 1 calc R U P D 3
H10B H 0.1286 0.9560 0.0211 0.089 Uiso 0.5 1 calc R U P D 3
C11A C 0.0491(13) 0.868(3) 0.1421(18) 0.077(7) Uiso 0.5 1 d . . P D 3
H11A H 0.0336 0.9173 0.0851 0.093 Uiso 0.5 1 calc R U P D 3
H11B H 0.0456 0.9470 0.1914 0.093 Uiso 0.5 1 calc R U P D 3
N3A N 0.1205(7) 0.823(2) 0.1300(14) 0.057(4) Uani 0.5 1 d . . P D 3
HN3A H 0.1397 0.8267 0.1924 0.068 Uiso 0.5 1 calc R U P D 3
C9B C 0.0086(11) 0.865(3) 0.1296(17) 0.096(9) Uani 0.5 1 d . . P D 4
H9A H -0.0175 0.9369 0.1672 0.115 Uiso 0.5 1 calc R U P D 4
H9B H -0.0110 0.8609 0.0683 0.115 Uiso 0.5 1 calc R U P D 4
C10B C 0.0739(11) 0.932(2) 0.1207(12) 0.064(5) Uani 0.5 1 d . . P D 4
H10C H 0.0696 1.0389 0.0948 0.11(7) Uiso 0.5 1 calc R . P D 4
H10D H 0.0919 0.9439 0.1827 0.10(7) Uiso 0.5 1 calc R . P D 4
C11B C 0.1862(10) 0.901(2) 0.0610(13) 0.051(4) Uiso 0.5 1 d . . P D 4
H11D H 0.2010 0.9273 0.1232 0.061 Uiso 0.5 1 calc R U P D 4
H11C H 0.1881 0.9980 0.0238 0.061 Uiso 0.5 1 calc R U P D 4
N3B N 0.1207(6) 0.845(2) 0.0647(14) 0.053(4) Uani 0.5 1 d . . P D 4
HN3B H 0.1045 0.8540 0.0008 0.064 Uiso 0.5 1 calc R U P D 4
C12 C 0.0055(6) 0.7248(14) 0.1657(9) 0.083(3) Uani 1 1 d . . . . .
H8A H 0.0079 0.7005 0.2315 0.099 Uiso 1 1 calc R U . D 3
H8B H -0.0396 0.7473 0.1497 0.099 Uiso 1 1 calc R U . D 3
C13 C -0.0059(4) 0.5010(11) 0.0661(5) 0.057(2) Uani 1 1 d . . . . .
C14 C -0.0793(4) 0.4937(13) 0.0656(8) 0.092(3) Uani 1 1 d . . . . .
H14A H -0.0960 0.5521 0.1179 0.138 Uiso 1 1 calc R U . . .
H14B H -0.0931 0.3843 0.0696 0.138 Uiso 1 1 calc R U . . .
H14C H -0.0955 0.5400 0.0091 0.138 Uiso 1 1 calc R U . . .
C15 C 0.0299(4) 0.3884(8) 0.0065(5) 0.0514(17) Uani 1 1 d . . . . .
C16 C 0.0006(6) 0.2627(11) -0.0430(10) 0.075(3) Uani 1 1 d . . . . .
H16 H -0.0440 0.2434 -0.0391 0.090 Uiso 1 1 calc R U . . .
C17 C 0.0403(7) 0.1694(10) -0.0975(7) 0.084(3) Uani 1 1 d . . . . .
H17 H 0.0223 0.0845 -0.1306 0.101 Uiso 1 1 calc R U . . .
C18 C 0.1046(6) 0.1987(11) -0.1038(7) 0.072(2) Uani 1 1 d . . . . .
H18 H 0.1312 0.1335 -0.1398 0.086 Uiso 1 1 calc R U . . .
C19 C 0.1300(5) 0.3242(12) -0.0571(7) 0.065(3) Uani 1 1 d . . . . .
H19 H 0.1743 0.3462 -0.0636 0.077 Uiso 1 1 calc R U . . .

loop_
_atom_site_aniso_label
_atom_site_aniso_U_11
_atom_site_aniso_U_22
_atom_site_aniso_U_33
_atom_site_aniso_U_23
_atom_site_aniso_U_13
_atom_site_aniso_U_12
Cu1 0.0410(4) 0.0517(4) 0.0527(4) -0.0066(6) 0.0003(5) -0.0009(4)
N1 0.049(4) 0.057(4) 0.049(4) -0.004(3) -0.009(3) -0.003(3)
N2 0.049(3) 0.058(3) 0.049(5) 0.000(3) 0.003(4) -0.006(3)
N4 0.045(3) 0.073(4) 0.052(6) -0.002(3) -0.002(4) 0.012(3)
N5 0.051(4) 0.048(3) 0.047(3) -0.007(3) -0.004(3) 0.002(3)
Cl1 0.0652(15) 0.0675(13) 0.0622(15) 0.0004(12) 0.0091(12) 0.0100(10)
O2 0.143(9) 0.134(8) 0.079(6) 0.003(4) -0.028(6) 0.007(5)
O3 0.177(10) 0.151(8) 0.120(9) 0.081(8) 0.014(8) -0.013(8)
O4 0.117(7) 0.176(11) 0.195(15) -0.028(9) 0.074(9) 0.040(7)
O1A 0.17(2) 0.048(10) 0.15(2) -0.017(10) 0.085(18) 0.033(13)
O1B 0.36(5) 0.088(15) 0.073(12) -0.004(10) -0.02(2) -0.12(2)
Cl2 0.0577(13) 0.0687(13) 0.0649(16) 0.0043(12) 0.0066(12) -0.0079(9)
O5 0.259(16) 0.128(8) 0.132(9) -0.068(7) -0.011(9) 0.016(8)
O6 0.090(6) 0.162(9) 0.110(8) 0.024(5) -0.019(6) -0.031(5)
O7B 0.071(12) 0.25(3) 0.102(16) 0.107(19) 0.013(12) 0.021(15)
O8B 0.049(8) 0.105(11) 0.144(17) -0.074(12) 0.007(8) -0.007(7)
C1 0.059(6) 0.065(6) 0.070(7) -0.004(5) -0.015(4) -0.008(4)
C2 0.128(10) 0.066(6) 0.061(6) -0.001(5) -0.032(7) -0.015(7)
C3 0.120(10) 0.068(6) 0.104(8) -0.025(6) -0.070(8) 0.025(6)
C4 0.076(7) 0.059(5) 0.080(7) -0.008(5) -0.029(6) 0.014(5)
C5 0.053(4) 0.059(4) 0.054(4) -0.022(4) -0.017(4) 0.007(3)
C6 0.049(4) 0.075(5) 0.055(5) -0.025(4) -0.008(4) -0.007(4)
C7 0.046(4) 0.119(7) 0.104(9) -0.033(6) -0.003(5) -0.002(5)
C8 0.073(7) 0.107(8) 0.058(6) 0.012(5) 0.008(5) -0.027(5)
C9A 0.075(13) 0.046(8) 0.057(12) -0.001(7) 0.010(9) -0.013(8)
C10A 0.15(2) 0.034(7) 0.036(11) -0.016(8) -0.021(13) 0.023(11)
N3A 0.067(11) 0.058(10) 0.046(9) 0.005(7) 0.006(7) -0.001(6)
C9B 0.064(13) 0.13(2) 0.090(18) -0.079(17) -0.013(11) 0.015(13)
C10B 0.087(13) 0.054(10) 0.050(11) -0.007(7) 0.020(9) 0.011(9)
N3B 0.033(7) 0.069(12) 0.058(12) 0.030(9) -0.015(6) 0.002(6)
C12 0.084(8) 0.087(7) 0.077(7) -0.035(6) -0.015(6) 0.032(6)
C13 0.038(4) 0.073(5) 0.061(6) 0.006(4) -0.006(3) 0.005(3)
C14 0.045(4) 0.116(8) 0.115(9) -0.006(7) -0.016(5) 0.001(5)
C15 0.049(4) 0.051(4) 0.053(4) 0.003(3) -0.011(4) 0.001(3)
C16 0.070(7) 0.066(6) 0.089(8) 0.010(5) -0.034(6) -0.014(4)
C17 0.144(10) 0.038(4) 0.072(6) -0.008(4) -0.040(7) 0.007(5)
C18 0.094(7) 0.053(5) 0.069(6) -0.019(5) -0.011(5) 0.020(5)
C19 0.085(8) 0.062(6) 0.047(5) -0.012(5) -0.001(4) 0.010(4)

loop_
_atom_type_symbol
_atom_type_description
_atom_type_scat_dispersion_real
_atom_type_scat_dispersion_imag
_atom_type_scat_source
C C 0.0033 0.0016 'International Tables Vol C Tables 4.2.6.8 and 6.1.1.4'
N N 0.0061 0.0033 'International Tables Vol C Tables 4.2.6.8 and 6.1.1.4'
O O 0.0106 0.0060 'International Tables Vol C Tables 4.2.6.8 and 6.1.1.4'
Cl Cl 0.1484 0.1585 'International Tables Vol C Tables 4.2.6.8 and 6.1.1.4'
Cu Cu 0.3201 1.2651 'International Tables Vol C Tables 4.2.6.8 and 6.1.1.4'
H H 0.0000 0.0000 'International Tables Vol C Tables 4.2.6.8 and 6.1.1.4'

loop_
_geom_angle_atom_site_label_1
_geom_angle_atom_site_label_2
_geom_angle_atom_site_label_3
_geom_angle
N4 Cu1 N2 175.9(2)
N4 Cu1 N3A 86.3(5)
N2 Cu1 N3A 89.9(4)
N4 Cu1 N3B 90.4(4)
N2 Cu1 N3B 85.5(4)
N4 Cu1 N5 78.0(3)
N2 Cu1 N5 104.6(3)
N3A Cu1 N5 147.8(6)
N3B Cu1 N5 124.5(5)
N4 Cu1 N1 103.9(3)
N2 Cu1 N1 79.3(3)
N3A Cu1 N1 119.8(6)
N3B Cu1 N1 143.6(5)
N5 Cu1 N1 91.41(18)
C1 N1 C5 118.9(7)
C1 N1 Cu1 129.2(6)
C5 N1 Cu1 111.3(5)
C6 N2 C8 126.6(8)
C6 N2 Cu1 118.1(5)
C8 N2 Cu1 114.6(6)
C13 N4 C12 124.0(8)
C13 N4 Cu1 120.5(6)
C12 N4 Cu1 114.3(6)
C15 N5 C19 118.2(7)
C15 N5 Cu1 111.8(5)
C19 N5 Cu1 129.5(6)
O1A Cl1 O4 126.6(12)
O4 Cl1 O1B 100.7(15)
O1A Cl1 O3 105.9(13)
O4 Cl1 O3 113.7(8)
O1B Cl1 O3 109.1(13)
O1A Cl1 O2 96.9(15)
O4 Cl1 O2 99.8(7)
O1B Cl1 O2 120.7(15)
O3 Cl1 O2 112.0(6)
O7A Cl2 O6 111.5(13)
O7A Cl2 O5 120.2(14)
O6 Cl2 O5 108.2(7)
O6 Cl2 O7B 106.6(12)
O5 Cl2 O7B 104.4(16)
O7A Cl2 O8A 105.7(14)
O6 Cl2 O8A 117.9(9)
O5 Cl2 O8A 92.7(9)
O6 Cl2 O8B 106.6(8)
O5 Cl2 O8B 120.8(9)
O7B Cl2 O8B 109.5(15)
N1 C1 C2 122.1(9)
N1 C1 H1 119.0
C2 C1 H1 119.0
C1 C2 C3 117.3(11)
C1 C2 H2 121.3
C3 C2 H2 121.3
C4 C3 C2 120.9(10)
C4 C3 H3 119.6
C2 C3 H3 119.6
C3 C4 C5 119.5(11)
C3 C4 H4 120.3
C5 C4 H4 120.3
N1 C5 C4 121.2(9)
N1 C5 C6 113.3(7)
C4 C5 C6 125.5(9)
N2 C6 C5 116.8(7)
N2 C6 C7 124.5(8)
C5 C6 C7 118.6(8)
C6 C7 H7A 109.5
C6 C7 H7B 109.5
H7A C7 H7B 109.5
C6 C7 H7C 109.5
H7A C7 H7C 109.5
H7B C7 H7C 109.5
C9A C8 N2 107.8(11)
N2 C8 C11B 98.6(8)
C9A C8 H8A 110.1
N2 C8 H8A 110.1
C9A C8 H8B 110.1
N2 C8 H8B 110.1
H8A C8 H8B 108.5
C8 C9A C10A 113.3(14)
C8 C9A H9AA 108.9
C10A C9A H9AA 108.9
C8 C9A H9AB 108.9
C10A C9A H9AB 108.9
H9AA C9A H9AB 107.7
N3A C10A C9A 108.7(14)
N3A C10A H10A 110.0
C9A C10A H10A 110.0
N3A C10A H10B 110.0
C9A C10A H10B 110.0
H10A C10A H10B 108.3
N3A C11A C12 112.9(17)
N3A C11A H11A 109.0
C12 C11A H11A 109.0
N3A C11A H11B 109.0
C12 C11A H11B 109.0
H11A C11A H11B 107.8
C10A N3A C11A 107.4(19)
C10A N3A Cu1 123.0(13)
C11A N3A Cu1 107.9(13)
C10A N3A HN3A 105.8
C11A N3A HN3A 105.8
Cu1 N3A HN3A 105.8
C12 C9B C10B 116(2)
C12 C9B H9A 108.3
C10B C9B H9A 108.3
C12 C9B H9B 108.3
C10B C9B H9B 108.3
H9A C9B H9B 107.4
N3B C10B C9B 117.5(15)
N3B C10B H10C 107.9
C9B C10B H10C 107.9
N3B C10B H10D 107.9
C9B C10B H10D 107.9
H10C C10B H10D 107.2
N3B C11B C8 110.7(15)
N3B C11B H11D 109.5
C8 C11B H11D 109.5
N3B C11B H11C 109.5
C8 C11B H11C 109.5
H11D C11B H11C 108.1
C10B N3B C11B 118.6(19)
C10B N3B Cu1 114.3(13)
C11B N3B Cu1 107.5(12)
C10B N3B HN3B 105.0
C11B N3B HN3B 105.0
Cu1 N3B HN3B 105.0
C9B C12 N4 117.7(14)
N4 C12 C11A 106.2(13)
N4 C12 H8A 110.5
C11A C12 H8A 110.5
N4 C12 H8B 110.5
C11A C12 H8B 110.5
H8A C12 H8B 108.7
N4 C13 C15 114.5(7)
N4 C13 C14 127.5(8)
C15 C13 C14 118.0(7)
C13 C14 H14A 109.5
C13 C14 H14B 109.5
H14A C14 H14B 109.5
C13 C14 H14C 109.5
H14A C14 H14C 109.5
H14B C14 H14C 109.5
N5 C15 C16 121.2(8)
N5 C15 C13 114.4(6)
C16 C15 C13 124.3(8)
C17 C16 C15 117.6(10)
C17 C16 H16 121.2
C15 C16 H16 121.2
C18 C17 C16 121.0(9)
C18 C17 H17 119.5
C16 C17 H17 119.5
C17 C18 C19 119.2(9)
C17 C18 H18 120.4
C19 C18 H18 120.4
N5 C19 C18 122.7(9)
N5 C19 H19 118.6
C18 C19 H19 118.6

loop_
_geom_bond_atom_site_label_1
_geom_bond_atom_site_label_2
_geom_bond_distance
Cu1 N4 1.954(7)
Cu1 N2 1.961(7)
Cu1 N3A 1.971(17)
Cu1 N3B 2.120(19)
Cu1 N5 2.095(6)
Cu1 N1 2.107(6)
N1 C1 1.328(12)
N1 C5 1.359(10)
N2 C6 1.270(10)
N2 C8 1.500(11)
N4 C13 1.251(10)
N4 C12 1.431(12)
N5 C15 1.340(10)
N5 C19 1.350(11)
Cl1 O1A 1.343(16)
Cl1 O4 1.360(10)
Cl1 O1B 1.38(2)
Cl1 O3 1.399(8)
Cl1 O2 1.428(10)
Cl2 O7A 1.28(3)
Cl2 O6 1.350(9)
Cl2 O5 1.373(9)
Cl2 O7B 1.38(2)
Cl2 O8A 1.390(16)
Cl2 O8B 1.460(14)
C1 C2 1.379(16)
C1 H1 0.9300
C2 C3 1.397(17)
C2 H2 0.9300
C3 C4 1.324(17)
C3 H3 0.9300
C4 C5 1.374(13)
C4 H4 0.9300
C5 C6 1.476(12)
C6 C7 1.522(11)
C7 H7A 0.9600
C7 H7B 0.9600
C7 H7C 0.9600
C8 C9A 1.398(19)
C8 C11B 1.77(2)
C8 H8A 0.9700
C8 H8B 0.9700
C9A C10A 1.69(3)
C9A H9AA 0.9700
C9A H9AB 0.9700
C10A N3A 1.37(3)
C10A H10A 0.9700
C10A H10B 0.9700
C11A N3A 1.52(3)
C11A C12 1.54(3)
C11A H11A 0.9700
C11A H11B 0.9700
N3A HN3A 0.9800
C9B C12 1.28(3)
C9B C10B 1.46(3)
C9B H9A 0.9700
C9B H9B 0.9700
C10B N3B 1.45(2)
C10B H10C 0.9700
C10B H10D 0.9700
C11B N3B 1.42(2)
C11B H11D 0.9700
C11B H11C 0.9700
N3B HN3B 0.9800
C12 H8A 0.9700
C12 H8B 0.9700
C13 C15 1.469(11)
C13 C14 1.503(11)
C14 H14A 0.9600
C14 H14B 0.9600
C14 H14C 0.9600
C15 C16 1.405(12)
C16 C17 1.373(16)
C16 H16 0.9300
C17 C18 1.342(14)
C17 H17 0.9300
C18 C19 1.352(15)
C18 H18 0.9300
C19 H19 0.9300
